data_1556603
loop_
_publ_author_name
'Arefyeva, N.'
'Sandleben, A.'
'Krest, A.'
'Baumann, U.'
'Schafer, M.'
'Kempf, M.'
'Klein, A.'

_publ_section_title
;
 [2 x 2] Molecular Grids of Ni(II) and Zn(II) with Redox-Active
 1,4-Pyrazine-Bis(thiosemicarbazone) Ligands
;
_journal_name_full Inorganics
_journal_page_first 51
_journal_paper_doi 10.3390/inorganics6020051
_journal_volume 6
_journal_year 2018
_chemical_formula_moiety 'C48 H64 N32 Ni4 O S8'
_chemical_formula_sum 'C48 H64 N32 Ni4 O S8'
_chemical_formula_weight 1596.63
_space_group_crystal_system tetragonal
_space_group_IT_number 97
_space_group_name_Hall 'I 4 2'
_space_group_name_H-M_alt 'I 4 2 2'
_atom_sites_solution_hydrogens geom
_cell_angle_alpha 90
_cell_angle_beta 90
_cell_angle_gamma 90
_cell_formula_units_Z 2
_cell_length_a 20.065(2)
_cell_length_b 20.065(2)
_cell_length_c 19.1367(18)
_cell_measurement_reflns_used 27427
_cell_measurement_temperature 170(2)
_cell_measurement_theta_max 24.689
_cell_measurement_theta_min 2.030
_cell_volume 7704.5(13)
_computing_cell_refinement 'X-AREA (STOE & Cie 2001)'
_computing_data_collection 'X-AREA (STOE & Cie 2001)'
_computing_data_reduction 'X-RED (STOE & Cie 2001)'
_computing_molecular_graphics 'DIAMOND (Brandenburg, 2006)'
_computing_publication_material 'WinGX publication routines (Farrugia, 2012)'
_computing_structure_refinement 'SHELXL-2014/7 (Sheldrick, 2014)'
_computing_structure_solution 'SIR92 (Giacovazzo et al, 1993)'
_diffrn_ambient_temperature 170(2)
_diffrn_measured_fraction_theta_full 0.991
_diffrn_measured_fraction_theta_max 0.991
_diffrn_measurement_device_type 'STOE IPDS IIT'
_diffrn_measurement_method '\w and \f scans'
_diffrn_radiation_type MoK\a
_diffrn_radiation_wavelength 0.71073
_diffrn_reflns_av_R_equivalents 0.3155
_diffrn_reflns_av_unetI/netI 0.1623
_diffrn_reflns_Laue_measured_fraction_full 0.991
_diffrn_reflns_Laue_measured_fraction_max 0.991
_diffrn_reflns_limit_h_max 22
_diffrn_reflns_limit_h_min -23
_diffrn_reflns_limit_k_max 23
_diffrn_reflns_limit_k_min -23
_diffrn_reflns_limit_l_max 22
_diffrn_reflns_limit_l_min -22
_diffrn_reflns_number 27427
_diffrn_reflns_point_group_measured_fraction_full 0.992
_diffrn_reflns_point_group_measured_fraction_max 0.992
_diffrn_reflns_theta_full 24.689
_diffrn_reflns_theta_max 24.689
_diffrn_reflns_theta_min 2.030
_diffrn_source 'fine-focus sealed tube'
_exptl_absorpt_coefficient_mu 0.617
_exptl_absorpt_correction_T_max 0.6885
_exptl_absorpt_correction_T_min 0.4414
_exptl_absorpt_correction_type numerical
_exptl_absorpt_process_details
;
The absorption correction (X-RED; Stoe & Cie, 2001) 
was performed after optimizing the crystal shape 
using X-SHAPE (Stoe & Cie, 1999).
;
_exptl_crystal_colour 'dark blue'
_exptl_crystal_density_diffrn 0.688
_exptl_crystal_density_method 'not measured'
_exptl_crystal_description prism
_exptl_crystal_F_000 1648
_exptl_crystal_size_max 0.3
_exptl_crystal_size_mid 0.3
_exptl_crystal_size_min 0.3
_refine_diff_density_max 0.919
_refine_diff_density_min -0.423
_refine_diff_density_rms 0.146
_refine_ls_abs_structure_details
;
 Refined as an inversion twin.
;
_refine_ls_abs_structure_Flack 0.7(2)
_refine_ls_extinction_coef .
_refine_ls_extinction_method none
_refine_ls_goodness_of_fit_ref 1.102
_refine_ls_hydrogen_treatment constr
_refine_ls_matrix_type full
_refine_ls_number_parameters 72
_refine_ls_number_reflns 3261
_refine_ls_number_restraints 85
_refine_ls_restrained_S_all 1.089
_refine_ls_R_factor_all 0.3209
_refine_ls_R_factor_gt 0.1743
_refine_ls_shift/su_max 0.000
_refine_ls_shift/su_mean 0.000
_refine_ls_structure_factor_coef Fsqd
_refine_ls_weighting_details 'w=1/[\s^2^(Fo^2^)+(0.2000P)^2^] where P=(Fo^2^+2Fc^2^)/3'
_refine_ls_weighting_scheme calc
_refine_ls_wR_factor_gt 0.4296
_refine_ls_wR_factor_ref 0.4928
_reflns_Friedel_coverage 0.753
_reflns_Friedel_fraction_full 0.992
_reflns_Friedel_fraction_max 0.992
_reflns_number_gt 794
_reflns_number_total 3261
_reflns_threshold_expression 'I > 2\s(I)'
_cod_data_source_file 1484516__NiL2_4xH2O.cif
_cod_data_source_block '[Ni4(LEt)4].H2O'
_cod_original_cell_volume 7704.5(17)
_cod_database_code 1556603
_shelx_space_group_comment
;
The symmetry employed for this shelxl refinement is uniquely defined
by the following loop, which should always be used as a source of
symmetry information in preference to the above space-group names.
They are only intended as comments.
;

loop_
_space_group_symop_operation_xyz
'x, y, z'
'-y, x, z'
'-x, -y, z'
'y, -x, z'
'x, -y, -z'
'y, x, -z'
'-x, y, -z'
'-y, -x, -z'
'x+1/2, y+1/2, z+1/2'
'-y+1/2, x+1/2, z+1/2'
'-x+1/2, -y+1/2, z+1/2'
'y+1/2, -x+1/2, z+1/2'
'x+1/2, -y+1/2, -z+1/2'
'y+1/2, x+1/2, -z+1/2'
'-x+1/2, y+1/2, -z+1/2'
'-y+1/2, -x+1/2, -z+1/2'

loop_
_atom_site_label
_atom_site_type_symbol
_atom_site_fract_x
_atom_site_fract_y
_atom_site_fract_z
_atom_site_U_iso_or_equiv
_atom_site_adp_type
_atom_site_occupancy
_atom_site_site_symmetry_order
_atom_site_calc_flag
_atom_site_refinement_flags_posn
_atom_site_refinement_flags_adp
_atom_site_refinement_flags_occupancy
_atom_site_disorder_assembly
_atom_site_disorder_group
Ni1 Ni 0.5000 0.2555(2) 0.0000 0.157(2) Uani 1 2 d S T P . .
S1 S 0.4270(6) 0.1754(4) -0.0502(6) 0.212(5) Uani 1 1 d . . . . .
N1 N 0.5756(9) 0.3294(8) 0.0046(13) 0.137(4) Uani 1 1 d . U . . .
N3 N 0.4963(14) 0.2363(10) -0.1589(12) 0.167(8) Uani 1 1 d . . . . .
N2 N 0.5242(11) 0.2680(11) -0.1009(11) 0.151(8) Uani 1 1 d . . . . .
N4 N 0.4132(14) 0.1559(13) -0.1789(14) 0.227(7) Uani 1 1 d . U . . .
H4A H 0.4199 0.1583 -0.2232 0.273 Uiso 1 1 calc R U . . .
H4B H 0.3835 0.1292 -0.1626 0.273 Uiso 1 1 calc R U . . .
C2 C 0.5968(15) 0.3507(14) -0.0544(16) 0.137(4) Uani 1 1 d . U . . .
C3 C 0.568(2) 0.319(2) -0.1180(19) 0.227(7) Uani 1 1 d . U . . .
C1 C 0.6014(13) 0.3541(12) 0.0652(14) 0.137(4) Uani 1 1 d . U . . .
H012 H 0.5882 0.3396 0.1093 0.165 Uiso 1 1 calc R U . . .
C4 C 0.451(2) 0.195(2) -0.133(2) 0.227(7) Uani 1 1 d . U . . .
C6 C 0.6420(17) 0.3112(18) -0.2311(16) 0.227(7) Uani 1 1 d . U . . .
H6B H 0.6440 0.3286 -0.2777 0.341 Uiso 1 1 calc R U . . .
H6C H 0.6817 0.3232 -0.2062 0.341 Uiso 1 1 calc R U . . .
H6A H 0.6382 0.2635 -0.2329 0.341 Uiso 1 1 calc R U . . .
C5 C 0.5888(19) 0.3365(18) -0.1981(18) 0.227(7) Uani 1 1 d . U . . .
H5B H 0.5505 0.3254 -0.2267 0.273 Uiso 1 1 calc R U . . .
H5A H 0.5935 0.3846 -0.2003 0.273 Uiso 1 1 calc R U . . .
O1 O 0.5000 0.5000 0.0000 0.39(7) Uani 1 8 d S T P . .

loop_
_atom_site_aniso_label
_atom_site_aniso_U_11
_atom_site_aniso_U_22
_atom_site_aniso_U_33
_atom_site_aniso_U_23
_atom_site_aniso_U_13
_atom_site_aniso_U_12
Ni1 0.186(5) 0.116(4) 0.168(5) 0.000 -0.061(4) 0.000
S1 0.281(11) 0.143(7) 0.213(9) -0.006(6) -0.074(9) -0.059(7)
N1 0.148(9) 0.123(8) 0.141(11) -0.021(12) -0.032(14) 0.010(7)
N3 0.170(19) 0.154(17) 0.177(19) -0.024(14) -0.037(18) -0.030(18)
N2 0.16(2) 0.140(16) 0.148(17) -0.051(14) -0.043(15) 0.046(12)
N4 0.261(18) 0.242(16) 0.178(13) -0.068(13) -0.028(13) -0.026(13)
C2 0.148(9) 0.123(8) 0.141(11) -0.021(12) -0.032(14) 0.010(7)
C3 0.261(18) 0.242(16) 0.178(13) -0.068(13) -0.028(13) -0.026(13)
C1 0.148(9) 0.123(8) 0.141(11) -0.021(12) -0.032(14) 0.010(7)
C4 0.261(18) 0.242(16) 0.178(13) -0.068(13) -0.028(13) -0.026(13)
C6 0.261(18) 0.242(16) 0.178(13) -0.068(13) -0.028(13) -0.026(13)
C5 0.261(18) 0.242(16) 0.178(13) -0.068(13) -0.028(13) -0.026(13)
O1 0.16(3) 0.16(3) 0.9(2) 0.000 0.000 0.000

loop_
_atom_type_symbol
_atom_type_description
_atom_type_scat_dispersion_real
_atom_type_scat_dispersion_imag
_atom_type_scat_source
C C 0.0033 0.0016 'International Tables Vol C Tables 4.2.6.8 and 6.1.1.4'
N N 0.0061 0.0033 'International Tables Vol C Tables 4.2.6.8 and 6.1.1.4'
Ni Ni 0.3393 1.1124 'International Tables Vol C Tables 4.2.6.8 and 6.1.1.4'
O O 0.0106 0.0060 'International Tables Vol C Tables 4.2.6.8 and 6.1.1.4'
S S 0.1246 0.1234 'International Tables Vol C Tables 4.2.6.8 and 6.1.1.4'
H H 0.0000 0.0000 'International Tables Vol C Tables 4.2.6.8 and 6.1.1.4'

loop_
_geom_angle_atom_site_label_1
_geom_angle_atom_site_label_2
_geom_angle_atom_site_label_3
_geom_angle
_geom_angle_site_symmetry_1
_geom_angle_site_symmetry_3
N2 Ni1 N2 165.7(12) . 7_655
N2 Ni1 N1 92.6(8) . 7_655
N2 Ni1 N1 77.3(10) 7_655 7_655
N2 Ni1 N1 77.3(10) . .
N2 Ni1 N1 92.6(8) 7_655 .
N1 Ni1 N1 91.4(9) 7_655 .
N2 Ni1 S1 108.9(6) . 7_655
N2 Ni1 S1 81.0(7) 7_655 7_655
N1 Ni1 S1 158.3(7) 7_655 7_655
N1 Ni1 S1 90.8(6) . 7_655
N2 Ni1 S1 81.0(7) . .
N2 Ni1 S1 108.9(6) 7_655 .
N1 Ni1 S1 90.8(6) 7_655 .
N1 Ni1 S1 158.3(7) . .
S1 Ni1 S1 95.0(5) 7_655 .
C4 S1 Ni1 92.5(14) . .
C2 N1 C1 120(2) . .
C2 N1 Ni1 115.7(19) . .
C1 N1 Ni1 124(2) . .
C4 N3 N2 105(3) . .
C3 N2 N3 114(2) . .
C3 N2 Ni1 118.1(19) . .
N3 N2 Ni1 127.6(19) . .
C4 N4 H4A 120.0 . .
C4 N4 H4B 120.0 . .
H4A N4 H4B 120.0 . .
N1 C2 C1 127(3) . 8_665
N1 C2 C3 117(3) . .
C1 C2 C3 117(3) 8_665 .
N2 C3 C2 112(3) . .
N2 C3 C5 123(3) . .
C2 C3 C5 125(4) . .
N1 C1 C2 113(3) . 8_665
N1 C1 H012 123.4 . .
C2 C1 H012 123.4 8_665 .
N3 C4 N4 119(4) . .
N3 C4 S1 133(3) . .
N4 C4 S1 107(3) . .
C5 C6 H6B 109.5 . .
C5 C6 H6C 109.5 . .
H6B C6 H6C 109.5 . .
C5 C6 H6A 109.5 . .
H6B C6 H6A 109.5 . .
H6C C6 H6A 109.5 . .
C6 C5 C3 125(4) . .
C6 C5 H5B 106.2 . .
C3 C5 H5B 106.2 . .
C6 C5 H5A 106.2 . .
C3 C5 H5A 106.2 . .
H5B C5 H5A 106.4 . .

loop_
_geom_bond_atom_site_label_1
_geom_bond_atom_site_label_2
_geom_bond_distance
_geom_bond_site_symmetry_2
Ni1 N2 2.01(2) .
Ni1 N2 2.01(2) 7_655
Ni1 N1 2.123(17) 7_655
Ni1 N1 2.123(17) .
Ni1 S1 2.377(8) 7_655
Ni1 S1 2.378(8) .
S1 C4 1.70(4) .
N1 C2 1.28(3) .
N1 C1 1.36(3) .
N3 C4 1.32(4) .
N3 N2 1.40(2) .
N2 C3 1.39(4) .
N4 C4 1.40(4) .
N4 H4A 0.8600 .
N4 H4B 0.8600 .
C2 C1 1.39(3) 8_665
C2 C3 1.49(4) .
C3 C5 1.63(5) .
C1 C2 1.39(3) 8_665
C1 H012 0.9300 .
C6 C5 1.34(4) .
C6 H6B 0.9600 .
C6 H6C 0.9600 .
C6 H6A 0.9600 .
C5 H5B 0.9700 .
C5 H5A 0.9700 .

loop_
_geom_torsion_atom_site_label_1
_geom_torsion_atom_site_label_2
_geom_torsion_atom_site_label_3
_geom_torsion_atom_site_label_4
_geom_torsion
_geom_torsion_site_symmetry_1
_geom_torsion_site_symmetry_2
_geom_torsion_site_symmetry_3
_geom_torsion_site_symmetry_4
C4 N3 N2 C3 -173(3) . . . .
C4 N3 N2 Ni1 -1(4) . . . .
C1 N1 C2 C1 0(4) . . . 8_665
Ni1 N1 C2 C1 -180(3) . . . 8_665
C1 N1 C2 C3 178(3) . . . .
Ni1 N1 C2 C3 -2(4) . . . .
N3 N2 C3 C2 -179(2) . . . .
Ni1 N2 C3 C2 8(4) . . . .
N3 N2 C3 C5 -5(5) . . . .
Ni1 N2 C3 C5 -177(3) . . . .
N1 C2 C3 N2 -3(5) . . . .
C1 C2 C3 N2 174(3) 8_665 . . .
N1 C2 C3 C5 -178(3) . . . .
C1 C2 C3 C5 0(6) 8_665 . . .
C2 N1 C1 C2 1(3) . . . 8_665
Ni1 N1 C1 C2 -179(2) . . . 8_665
N2 N3 C4 N4 180(3) . . . .
N2 N3 C4 S1 -3(6) . . . .
Ni1 S1 C4 N3 5(5) . . . .
Ni1 S1 C4 N4 -178(3) . . . .
N2 C3 C5 C6 -92(5) . . . .
C2 C3 C5 C6 82(5) . . . .
